data_1534350
loop_
_publ_author_name
'Gati, Wafa'
'Yamamoto, Hisashi'

_publ_section_title
;
 A highly diastereoselective &#x201C;super silyl&#x201D; governed aldol
 reaction: synthesis of \a,\b-dioxyaldehydes and 1,2,3-triols
;
_journal_issue 1
_journal_name_full 'Chem. Sci.'
_journal_page_first 394
_journal_paper_doi 10.1039/C5SC03307A
_journal_volume 7
_journal_year 2016
_chemical_formula_moiety 'C24 H64 O3 Si8'
_chemical_formula_sum 'C24 H64 O3 Si8'
_chemical_formula_weight 625.45
_chemical_name_common 'bissilyloxy aldehyde'
_chemical_name_systematic '(2R,3R)-2,3-bis(tris(trimethylsilyl)siloxy)-hexanal '
_chemical_properties_physical 'Moisture-sensitive, Oxygen-sensitive'
_space_group_IT_number 14
_symmetry_cell_setting monoclinic
_symmetry_Int_Tables_number 14
_symmetry_space_group_name_Hall '-P 2ybc'
_symmetry_space_group_name_H-M 'P 1 21/c 1'
_atom_sites_solution_hydrogens geom
_atom_sites_solution_primary direct
_atom_sites_solution_secondary difmap
_audit_update_record
;
2015-06-30 deposited with the CCDC.
2015-10-05 downloaded from the CCDC.
;
_cell_angle_alpha 90.0000
_cell_angle_beta 105.69(2)
_cell_angle_gamma 90.0000
_cell_formula_units_Z 4
_cell_length_a 16.614(19)
_cell_length_b 18.221(19)
_cell_length_c 14.051(16)
_cell_measurement_reflns_used 5092
_cell_measurement_temperature 173
_cell_measurement_theta_max 27.50
_cell_measurement_theta_min 5.90
_cell_volume 4095(8)
_computing_cell_refinement 'CrystalClear-SM Expert 2.0 r15'
_computing_data_collection 'CrystalClear-SM Expert 2.0 r15 (Rigaku, 2011)'
_computing_data_reduction 'CrystalClear-SM Expert 2.0 r15'
_computing_molecular_graphics 'CrystalStructure 4.0'
_computing_publication_material 'CrystalStructure 4.0 (Rigaku, 2010)'
_computing_structure_refinement 'SHELXL97 (Sheldrick, 2008)'
_computing_structure_solution 'SIR2004 (Burla, et al., 2005)'
_diffrn_ambient_temperature 173
_diffrn_detector_area_resol_mean 6.827
_diffrn_measured_fraction_theta_full 0.979
_diffrn_measured_fraction_theta_max 0.979
_diffrn_measurement_device_type 'Rigaku XtaLAB mini'
_diffrn_measurement_method \w
_diffrn_radiation_type 'Mo K\a'
_diffrn_radiation_wavelength 0.71075
_diffrn_reflns_av_R_equivalents 0.2671
_diffrn_reflns_limit_h_max 21
_diffrn_reflns_limit_h_min -21
_diffrn_reflns_limit_k_max 23
_diffrn_reflns_limit_k_min -23
_diffrn_reflns_limit_l_max 18
_diffrn_reflns_limit_l_min -18
_diffrn_reflns_number 41388
_diffrn_reflns_theta_full 27.76
_diffrn_reflns_theta_max 27.77
_diffrn_standards_number 0
_exptl_absorpt_coefficient_mu 0.282
_exptl_absorpt_correction_T_max 0.945
_exptl_absorpt_correction_T_min 0.714
_exptl_absorpt_correction_type multi-scan
_exptl_absorpt_process_details 'REQAB (Rigaku, 1998)'
_exptl_crystal_colour colorless
_exptl_crystal_density_diffrn 1.014
_exptl_crystal_density_method 'not measured'
_exptl_crystal_description prism
_exptl_crystal_F_000 1376.00
_exptl_crystal_recrystallization_method 'Re-crystallisation from solvent: methanol'
_exptl_crystal_size_max 0.200
_exptl_crystal_size_mid 0.200
_exptl_crystal_size_min 0.200
_refine_diff_density_max 1.610
_refine_diff_density_min -0.500
_refine_ls_extinction_method none
_refine_ls_goodness_of_fit_ref 1.285
_refine_ls_hydrogen_treatment constr
_refine_ls_number_parameters 306
_refine_ls_number_reflns 9468
_refine_ls_number_restraints 0
_refine_ls_R_factor_gt 0.2228
_refine_ls_shift/su_max 0.009
_refine_ls_structure_factor_coef Fsqd
_refine_ls_weighting_details 'w = 1/[\s^2^(Fo^2^)+(0.2000P)^2^+0.0000P] where P=(Fo^2^+2Fc^2^)/3'
_refine_ls_weighting_scheme calc
_refine_ls_wR_factor_ref 0.5310
_reflns_number_gt 3829
_reflns_number_total 9468
_reflns_threshold_expression F^2^>2.0\s(F^2^)
_cod_data_source_file c5sc03307a2.cif
_cod_data_source_block wafa
_cod_depositor_comments 'Adding full bibliography for 1534349--1534350.cif.'
_cod_database_code 1534350

loop_
_symmetry_equiv_pos_site_id
_symmetry_equiv_pos_as_xyz
1 +X,+Y,+Z
2 -X,1/2+Y,1/2-Z
3 -X,-Y,-Z
4 +X,1/2-Y,1/2+Z

loop_
_atom_site_label
_atom_site_type_symbol
_atom_site_fract_x
_atom_site_fract_y
_atom_site_fract_z
_atom_site_U_iso_or_equiv
_atom_site_adp_type
_atom_site_occupancy
_atom_site_symmetry_multiplicity
_atom_site_calc_flag
_atom_site_refinement_flags
Si1 Si 0.75105(16) 0.40223(14) 0.55622(18) 0.0469(8) Uani 1.0 4 d .
Si2 Si 0.73608(16) 0.60305(15) 0.90206(18) 0.0490(8) Uani 1.0 4 d .
Si3 Si 0.6317(3) 0.33456(18) 0.5541(3) 0.0730(11) Uani 1.0 4 d .
Si4 Si 0.7404(3) 0.4552(2) 0.4024(3) 0.0848(12) Uani 1.0 4 d .
Si5 Si 0.8686(3) 0.3296(3) 0.6087(5) 0.1220(19) Uani 1.0 4 d .
Si15 Si 0.7057(4) 0.7278(3) 0.8734(4) 0.1193(18) Uani 1.0 4 d .
Si16 Si 0.6243(4) 0.5471(4) 0.9416(4) 0.131(2) Uani 1.0 4 d .
Si19 Si 0.8566(4) 0.5955(5) 1.0276(4) 0.164(3) Uani 1.0 4 d .
O7 O 0.7558(5) 0.5627(4) 0.8050(5) 0.066(2) Uani 1.0 4 d .
O17 O 0.5941(11) 0.5671(9) 0.7008(12) 0.169(6) Uiso 1.0 4 d .
O37 O 0.7528(5) 0.4671(4) 0.6424(5) 0.068(2) Uani 1.0 4 d .
C6 C 0.730(3) 0.3789(12) 0.3079(15) 0.230(16) Uani 1.0 4 d .
C8 C 0.6037(14) 0.2690(13) 0.444(2) 0.213(13) Uani 1.0 4 d .
C9 C 0.5208(14) 0.588(3) 0.877(3) 0.35(3) Uani 1.0 4 d .
C10 C 0.5432(12) 0.3979(14) 0.530(3) 0.249(18) Uani 1.0 4 d .
C11 C 0.7351(12) 0.5872(10) 0.7029(13) 0.117(6) Uiso 1.0 4 d .
C12 C 0.8704(14) 0.5461(16) 0.6867(18) 0.168(9) Uani 1.0 4 d .
C13 C 0.6500(11) 0.5153(10) 0.3650(13) 0.135(7) Uani 1.0 4 d .
C14 C 0.6426(13) 0.2938(15) 0.6753(16) 0.191(12) Uani 1.0 4 d .
C18 C 0.9647(11) 0.3680(15) 0.589(2) 0.196(12) Uani 1.0 4 d .
C20 C 0.610(3) 0.4589(14) 0.892(3) 0.228(15) Uani 1.0 4 d .
C21 C 0.8348(13) 0.5098(10) 0.3990(14) 0.139(7) Uani 1.0 4 d .
C22 C 0.6252(19) 0.5698(17) 1.071(2) 0.239(17) Uani 1.0 4 d .
C23 C 0.6435(14) 0.5715(16) 0.6506(19) 0.186(11) Uani 1.0 4 d .
C24 C 0.6755(14) 0.7662(9) 0.9805(14) 0.146(8) Uani 1.0 4 d .
C25 C 0.9909(15) 0.6236(16) 0.691(2) 0.205(14) Uani 1.0 4 d .
C26 C 0.8895(14) 0.3181(16) 0.7492(16) 0.199(12) Uani 1.0 4 d .
C27 C 0.9112(14) 0.6147(10) 0.6776(15) 0.132(7) Uani 1.0 4 d .
C28 C 0.800(2) 0.7789(12) 0.864(3) 0.234(15) Uani 1.0 4 d .
C30 C 0.7716(13) 0.5401(10) 0.6422(11) 0.116(6) Uani 1.0 4 d .
C31 C 0.8476(12) 0.6448(17) 1.1418(11) 0.194(12) Uani 1.0 4 d .
C32 C 0.8463(15) 0.2392(18) 0.545(4) 0.38(4) Uani 1.0 4 d .
C33 C 0.867(4) 0.484(3) 1.049(4) 0.48(5) Uani 1.0 4 d .
C34 C 0.9467(12) 0.627(3) 0.987(2) 0.259(19) Uani 1.0 4 d .
C36 C 0.6257(17) 0.7518(12) 0.7635(15) 0.185(11) Uani 1.0 4 d .
H6A H 0.6794 0.3503 0.3051 0.2764 Uiso 1.0 4 calc R
H6B H 0.7790 0.3469 0.3270 0.2764 Uiso 1.0 4 calc R
H6C H 0.7259 0.4003 0.2427 0.2764 Uiso 1.0 4 calc R
H8A H 0.5510 0.2440 0.4419 0.2557 Uiso 1.0 4 calc R
H8B H 0.6482 0.2326 0.4505 0.2557 Uiso 1.0 4 calc R
H8C H 0.5974 0.2969 0.3826 0.2557 Uiso 1.0 4 calc R
H9A H 0.5131 0.5869 0.8056 0.4235 Uiso 1.0 4 calc R
H9B H 0.5190 0.6393 0.8985 0.4235 Uiso 1.0 4 calc R
H9C H 0.4760 0.5603 0.8937 0.4235 Uiso 1.0 4 calc R
H10A H 0.4924 0.3710 0.5311 0.2985 Uiso 1.0 4 calc R
H10B H 0.5355 0.4202 0.4643 0.2985 Uiso 1.0 4 calc R
H10C H 0.5541 0.4364 0.5802 0.2985 Uiso 1.0 4 calc R
H11 H 0.7497 0.6400 0.6973 0.1404 Uiso 1.0 4 calc R
H12A H 0.8836 0.5340 0.7579 0.2021 Uiso 1.0 4 calc R
H12B H 0.8964 0.5076 0.6550 0.2021 Uiso 1.0 4 calc R
H13A H 0.5991 0.4871 0.3613 0.1622 Uiso 1.0 4 calc R
H13B H 0.6472 0.5363 0.3000 0.1622 Uiso 1.0 4 calc R
H13C H 0.6551 0.5549 0.4135 0.1622 Uiso 1.0 4 calc R
H14A H 0.6534 0.3325 0.7256 0.2289 Uiso 1.0 4 calc R
H14B H 0.6893 0.2590 0.6900 0.2289 Uiso 1.0 4 calc R
H14C H 0.5909 0.2679 0.6755 0.2289 Uiso 1.0 4 calc R
H18A H 1.0111 0.3339 0.6140 0.2352 Uiso 1.0 4 calc R
H18B H 0.9772 0.4151 0.6233 0.2352 Uiso 1.0 4 calc R
H18C H 0.9571 0.3757 0.5176 0.2352 Uiso 1.0 4 calc R
H20A H 0.6543 0.4267 0.9309 0.2736 Uiso 1.0 4 calc R
H20B H 0.6125 0.4601 0.8236 0.2736 Uiso 1.0 4 calc R
H20C H 0.5555 0.4402 0.8953 0.2736 Uiso 1.0 4 calc R
H21A H 0.8276 0.5295 0.3324 0.1664 Uiso 1.0 4 calc R
H21B H 0.8843 0.4780 0.4164 0.1664 Uiso 1.0 4 calc R
H21C H 0.8421 0.5503 0.4465 0.1664 Uiso 1.0 4 calc R
H22A H 0.5712 0.5567 1.0817 0.2868 Uiso 1.0 4 calc R
H22B H 0.6352 0.6225 1.0820 0.2868 Uiso 1.0 4 calc R
H22C H 0.6698 0.5421 1.1166 0.2868 Uiso 1.0 4 calc R
H23 H 0.6255 0.5653 0.5809 0.2231 Uiso 1.0 4 calc R
H24A H 0.6721 0.8198 0.9748 0.1751 Uiso 1.0 4 calc R
H24B H 0.7174 0.7527 1.0417 0.1751 Uiso 1.0 4 calc R
H24C H 0.6209 0.7465 0.9819 0.1751 Uiso 1.0 4 calc R
H25A H 1.0100 0.5926 0.6444 0.2463 Uiso 1.0 4 calc R
H25B H 1.0205 0.6097 0.7589 0.2463 Uiso 1.0 4 calc R
H25C H 1.0024 0.6752 0.6800 0.2463 Uiso 1.0 4 calc R
H26A H 0.9379 0.2859 0.7739 0.2384 Uiso 1.0 4 calc R
H26B H 0.8404 0.2962 0.7640 0.2384 Uiso 1.0 4 calc R
H26C H 0.9009 0.3661 0.7812 0.2384 Uiso 1.0 4 calc R
H27A H 0.8844 0.6329 0.6101 0.1579 Uiso 1.0 4 calc R
H27B H 0.8949 0.6492 0.7235 0.1579 Uiso 1.0 4 calc R
H28A H 0.8154 0.7632 0.8044 0.2806 Uiso 1.0 4 calc R
H28B H 0.8465 0.7687 0.9224 0.2806 Uiso 1.0 4 calc R
H28C H 0.7882 0.8316 0.8601 0.2806 Uiso 1.0 4 calc R
H30 H 0.7557 0.5587 0.5727 0.1398 Uiso 1.0 4 calc R
H31A H 0.8974 0.6349 1.1962 0.2325 Uiso 1.0 4 calc R
H31B H 0.7978 0.6274 1.1597 0.2325 Uiso 1.0 4 calc R
H31C H 0.8428 0.6977 1.1288 0.2325 Uiso 1.0 4 calc R
H32A H 0.8376 0.2459 0.4742 0.4572 Uiso 1.0 4 calc R
H32B H 0.7958 0.2180 0.5578 0.4572 Uiso 1.0 4 calc R
H32C H 0.8937 0.2061 0.5710 0.4572 Uiso 1.0 4 calc R
H33A H 0.8691 0.4600 0.9876 0.5733 Uiso 1.0 4 calc R
H33B H 0.8184 0.4659 1.0693 0.5733 Uiso 1.0 4 calc R
H33C H 0.9182 0.4730 1.1012 0.5733 Uiso 1.0 4 calc R
H34A H 0.9408 0.6798 0.9721 0.3105 Uiso 1.0 4 calc R
H34B H 0.9495 0.6001 0.9281 0.3105 Uiso 1.0 4 calc R
H34C H 0.9981 0.6189 1.0401 0.3105 Uiso 1.0 4 calc R
H36A H 0.5719 0.7318 0.7675 0.2224 Uiso 1.0 4 calc R
H36B H 0.6398 0.7314 0.7055 0.2224 Uiso 1.0 4 calc R
H36C H 0.6216 0.8054 0.7575 0.2224 Uiso 1.0 4 calc R

loop_
_atom_site_aniso_label
_atom_site_aniso_U_11
_atom_site_aniso_U_22
_atom_site_aniso_U_33
_atom_site_aniso_U_12
_atom_site_aniso_U_13
_atom_site_aniso_U_23
Si1 0.0521(16) 0.0447(14) 0.0411(14) 0.0000(13) 0.0075(12) -0.0045(12)
Si2 0.0538(16) 0.0614(17) 0.0374(14) -0.0013(14) 0.0221(12) -0.0049(13)
Si3 0.073(3) 0.0583(19) 0.089(3) -0.0141(16) 0.0231(18) -0.0036(17)
Si4 0.130(4) 0.078(3) 0.0475(18) -0.022(3) 0.0258(19) -0.0043(17)
Si5 0.071(3) 0.101(4) 0.178(5) 0.031(3) 0.006(3) -0.009(4)
Si15 0.184(5) 0.090(3) 0.089(3) 0.029(3) 0.047(3) 0.012(3)
Si16 0.160(5) 0.134(5) 0.128(4) -0.052(4) 0.089(4) -0.018(4)
Si19 0.083(3) 0.315(10) 0.085(4) 0.051(5) 0.007(3) -0.001(5)
O7 0.076(5) 0.084(5) 0.043(4) 0.022(4) 0.024(4) -0.008(4)
O37 0.107(6) 0.050(5) 0.050(4) -0.022(4) 0.025(4) -0.015(4)
C6 0.49(5) 0.137(16) 0.105(14) -0.08(3) 0.15(3) -0.080(13)
C8 0.160(18) 0.19(2) 0.29(3) -0.092(16) 0.066(19) -0.20(3)
C9 0.075(14) 0.56(8) 0.37(5) -0.17(3) -0.04(2) 0.10(5)
C10 0.078(13) 0.17(2) 0.52(6) 0.012(13) 0.13(3) 0.07(3)
C12 0.109(16) 0.22(3) 0.17(2) 0.002(17) 0.025(14) -0.008(18)
C13 0.133(14) 0.138(14) 0.111(13) 0.004(12) -0.008(11) 0.075(12)
C14 0.138(16) 0.27(3) 0.158(18) -0.070(17) 0.028(14) 0.126(19)
C18 0.055(10) 0.28(3) 0.26(3) 0.020(14) 0.046(13) -0.07(3)
C20 0.32(4) 0.17(2) 0.26(3) -0.11(3) 0.19(3) -0.02(2)
C21 0.20(2) 0.123(14) 0.118(14) -0.037(14) 0.085(14) 0.007(11)
C22 0.29(4) 0.27(3) 0.25(3) -0.14(3) 0.23(3) -0.09(3)
C23 0.115(16) 0.30(4) 0.17(2) 0.014(18) 0.086(16) 0.06(2)
C24 0.23(2) 0.087(11) 0.149(16) 0.014(13) 0.091(15) -0.053(11)
C25 0.146(19) 0.25(3) 0.25(3) -0.13(2) 0.12(2) -0.14(3)
C26 0.142(18) 0.26(3) 0.144(19) 0.004(18) -0.046(15) 0.076(19)
C27 0.159(18) 0.117(13) 0.143(16) -0.077(13) 0.083(14) -0.050(11)
C28 0.30(4) 0.108(15) 0.38(4) -0.052(19) 0.23(4) 0.01(2)
C30 0.166(18) 0.114(13) 0.069(9) 0.004(12) 0.033(10) -0.018(9)
C31 0.129(15) 0.38(4) 0.048(9) -0.050(19) -0.017(9) -0.080(15)
C32 0.096(17) 0.22(3) 0.77(10) 0.041(19) 0.03(3) -0.23(5)
C33 0.53(8) 0.34(5) 0.46(7) 0.32(6) -0.06(6) 0.19(5)
C34 0.068(12) 0.51(6) 0.18(3) -0.01(2) -0.002(13) 0.04(3)
C36 0.28(3) 0.135(16) 0.127(16) 0.073(19) 0.040(18) 0.050(14)

loop_
_atom_type_symbol
_atom_type_description
_atom_type_scat_dispersion_real
_atom_type_scat_dispersion_imag
_atom_type_scat_source
C C 0.0033 0.0016
;
International Tables for Crystallography
(1992, Vol. C, Tables 4.2.6.8 and 6.1.1.4)
;
H H 0.0000 0.0000
;
International Tables for Crystallography
(1992, Vol. C, Table 6.1.1.4)
;
O O 0.0106 0.0060
;
International Tables for Crystallography
(1992, Vol. C, Tables 4.2.6.8 and 6.1.1.4)
;
Si Si 0.0817 0.0704
;
International Tables for Crystallography
(1992, Vol. C, Tables 4.2.6.8 and 6.1.1.4)
;

loop_
_geom_angle_atom_site_label_1
_geom_angle_atom_site_label_2
_geom_angle_atom_site_label_3
_geom_angle
_geom_angle_publ_flag
Si3 Si1 Si4 110.92(17) yes
Si3 Si1 Si5 110.1(2) yes
Si3 Si1 O37 103.3(4) yes
Si4 Si1 Si5 112.3(3) yes
Si4 Si1 O37 110.9(3) yes
Si5 Si1 O37 108.9(3) yes
Si15 Si2 Si16 108.6(3) yes
Si15 Si2 Si19 107.1(3) yes
Si15 Si2 O7 111.7(4) yes
Si16 Si2 Si19 112.3(3) yes
Si16 Si2 O7 110.6(4) yes
Si19 Si2 O7 106.4(4) yes
Si1 Si3 C8 111.2(9) yes
Si1 Si3 C10 107.9(8) yes
Si1 Si3 C14 109.6(7) yes
C8 Si3 C10 103.5(13) yes
C8 Si3 C14 116.4(12) yes
C10 Si3 C14 107.8(16) yes
Si1 Si4 C6 108.4(7) yes
Si1 Si4 C13 111.6(7) yes
Si1 Si4 C21 113.0(6) yes
C6 Si4 C13 109.1(11) yes
C6 Si4 C21 106.9(13) yes
C13 Si4 C21 107.8(9) yes
Si1 Si5 C18 115.3(8) yes
Si1 Si5 C26 107.0(8) yes
Si1 Si5 C32 108.3(9) yes
C18 Si5 C26 106.1(12) yes
C18 Si5 C32 109.5(16) yes
C26 Si5 C32 110.6(19) yes
Si2 Si15 C24 108.8(6) yes
Si2 Si15 C28 110.6(8) yes
Si2 Si15 C36 117.3(8) yes
C24 Si15 C28 106.8(13) yes
C24 Si15 C36 107.8(11) yes
C28 Si15 C36 105.0(13) yes
Si2 Si16 C9 113.5(13) yes
Si2 Si16 C20 110.1(13) yes
Si2 Si16 C22 109.9(10) yes
C9 Si16 C20 99.8(17) yes
C9 Si16 C22 98.5(16) yes
C20 Si16 C22 123.9(15) yes
Si2 Si19 C31 112.0(7) yes
Si2 Si19 C33 101.2(14) yes
Si2 Si19 C34 111.1(8) yes
C31 Si19 C33 111.7(19) yes
C31 Si19 C34 111.9(14) yes
C33 Si19 C34 108(3) yes
Si2 O7 C11 129.1(9) yes
Si1 O37 C30 129.9(9) yes
O7 C11 C23 110.9(17) yes
O7 C11 C30 111.9(14) yes
C23 C11 C30 97.3(17) yes
C27 C12 C30 118.9(19) yes
O17 C23 C11 118(2) yes
C12 C27 C25 126(2) yes
O37 C30 C11 116.3(17) yes
O37 C30 C12 106.2(16) yes
C11 C30 C12 106.2(15) yes
Si4 C6 H6A 109.463 no
Si4 C6 H6B 109.468 no
Si4 C6 H6C 109.470 no
H6A C6 H6B 109.477 no
H6A C6 H6C 109.470 no
H6B C6 H6C 109.479 no
Si3 C8 H8A 109.464 no
Si3 C8 H8B 109.464 no
Si3 C8 H8C 109.472 no
H8A C8 H8B 109.473 no
H8A C8 H8C 109.478 no
H8B C8 H8C 109.477 no
Si16 C9 H9A 109.471 no
Si16 C9 H9B 109.467 no
Si16 C9 H9C 109.474 no
H9A C9 H9B 109.471 no
H9A C9 H9C 109.473 no
H9B C9 H9C 109.472 no
Si3 C10 H10A 109.463 no
Si3 C10 H10B 109.474 no
Si3 C10 H10C 109.473 no
H10A C10 H10B 109.478 no
H10A C10 H10C 109.463 no
H10B C10 H10C 109.477 no
O7 C11 H11 111.957 no
C23 C11 H11 111.962 no
C30 C11 H11 111.968 no
C27 C12 H12A 107.583 no
C27 C12 H12B 107.586 no
C30 C12 H12A 107.591 no
C30 C12 H12B 107.589 no
H12A C12 H12B 107.027 no
Si4 C13 H13A 109.462 no
Si4 C13 H13B 109.475 no
Si4 C13 H13C 109.472 no
H13A C13 H13B 109.467 no
H13A C13 H13C 109.475 no
H13B C13 H13C 109.476 no
Si3 C14 H14A 109.471 no
Si3 C14 H14B 109.469 no
Si3 C14 H14C 109.470 no
H14A C14 H14B 109.476 no
H14A C14 H14C 109.471 no
H14B C14 H14C 109.470 no
Si5 C18 H18A 109.467 no
Si5 C18 H18B 109.474 no
Si5 C18 H18C 109.468 no
H18A C18 H18B 109.474 no
H18A C18 H18C 109.472 no
H18B C18 H18C 109.473 no
Si16 C20 H20A 109.472 no
Si16 C20 H20B 109.470 no
Si16 C20 H20C 109.469 no
H20A C20 H20B 109.484 no
H20A C20 H20C 109.469 no
H20B C20 H20C 109.463 no
Si4 C21 H21A 109.468 no
Si4 C21 H21B 109.466 no
Si4 C21 H21C 109.469 no
H21A C21 H21B 109.471 no
H21A C21 H21C 109.478 no
H21B C21 H21C 109.475 no
Si16 C22 H22A 109.469 no
Si16 C22 H22B 109.470 no
Si16 C22 H22C 109.469 no
H22A C22 H22B 109.471 no
H22A C22 H22C 109.469 no
H22B C22 H22C 109.479 no
O17 C23 H23 120.923 no
C11 C23 H23 120.908 no
Si15 C24 H24A 109.465 no
Si15 C24 H24B 109.474 no
Si15 C24 H24C 109.463 no
H24A C24 H24B 109.476 no
H24A C24 H24C 109.479 no
H24B C24 H24C 109.470 no
C27 C25 H25A 109.469 no
C27 C25 H25B 109.473 no
C27 C25 H25C 109.476 no
H25A C25 H25B 109.469 no
H25A C25 H25C 109.461 no
H25B C25 H25C 109.478 no
Si5 C26 H26A 109.470 no
Si5 C26 H26B 109.465 no
Si5 C26 H26C 109.477 no
H26A C26 H26B 109.466 no
H26A C26 H26C 109.479 no
H26B C26 H26C 109.471 no
C12 C27 H27A 105.929 no
C12 C27 H27B 105.929 no
C25 C27 H27A 105.936 no
C25 C27 H27B 105.936 no
H27A C27 H27B 106.254 no
Si15 C28 H28A 109.461 no
Si15 C28 H28B 109.458 no
Si15 C28 H28C 109.471 no
H28A C28 H28B 109.479 no
H28A C28 H28C 109.487 no
H28B C28 H28C 109.473 no
O37 C30 H30 109.315 no
C11 C30 H30 109.335 no
C12 C30 H30 109.325 no
Si19 C31 H31A 109.470 no
Si19 C31 H31B 109.468 no
Si19 C31 H31C 109.471 no
H31A C31 H31B 109.469 no
H31A C31 H31C 109.481 no
H31B C31 H31C 109.468 no
Si5 C32 H32A 109.475 no
Si5 C32 H32B 109.465 no
Si5 C32 H32C 109.474 no
H32A C32 H32B 109.472 no
H32A C32 H32C 109.472 no
H32B C32 H32C 109.469 no
Si19 C33 H33A 109.469 no
Si19 C33 H33B 109.474 no
Si19 C33 H33C 109.471 no
H33A C33 H33B 109.480 no
H33A C33 H33C 109.463 no
H33B C33 H33C 109.471 no
Si19 C34 H34A 109.482 no
Si19 C34 H34B 109.476 no
Si19 C34 H34C 109.479 no
H34A C34 H34B 109.465 no
H34A C34 H34C 109.469 no
H34B C34 H34C 109.457 no
Si15 C36 H36A 109.465 no
Si15 C36 H36B 109.469 no
Si15 C36 H36C 109.476 no
H36A C36 H36B 109.471 no
H36A C36 H36C 109.477 no
H36B C36 H36C 109.470 no

loop_
_geom_bond_atom_site_label_1
_geom_bond_atom_site_label_2
_geom_bond_distance
_geom_bond_publ_flag
Si1 Si3 2.328(5) yes
Si1 Si4 2.330(5) yes
Si1 Si5 2.309(6) yes
Si1 O37 1.687(8) yes
Si2 Si15 2.340(6) yes
Si2 Si16 2.314(8) yes
Si2 Si19 2.287(6) yes
Si2 O7 1.658(8) yes
Si3 C8 1.91(3) yes
Si3 C10 1.83(3) yes
Si3 C14 1.82(3) yes
Si4 C6 1.90(3) yes
Si4 C13 1.817(18) yes
Si4 C21 1.87(3) yes
Si5 C18 1.83(3) yes
Si5 C26 1.92(3) yes
Si5 C32 1.86(4) yes
Si15 C24 1.85(3) yes
Si15 C28 1.86(4) yes
Si15 C36 1.80(2) yes
Si16 C9 1.87(3) yes
Si16 C20 1.74(3) yes
Si16 C22 1.86(3) yes
Si19 C31 1.88(3) yes
Si19 C33 2.05(5) yes
Si19 C34 1.83(3) yes
O7 C11 1.45(2) yes
O17 C23 1.22(4) yes
O37 C30 1.366(19) yes
C11 C23 1.53(3) yes
C11 C30 1.45(3) yes
C12 C27 1.44(4) yes
C12 C30 1.60(3) yes
C25 C27 1.30(4) yes
C6 H6A 0.980 no
C6 H6B 0.980 no
C6 H6C 0.980 no
C8 H8A 0.980 no
C8 H8B 0.980 no
C8 H8C 0.980 no
C9 H9A 0.980 no
C9 H9B 0.980 no
C9 H9C 0.980 no
C10 H10A 0.980 no
C10 H10B 0.980 no
C10 H10C 0.980 no
C11 H11 1.000 no
C12 H12A 0.990 no
C12 H12B 0.990 no
C13 H13A 0.980 no
C13 H13B 0.980 no
C13 H13C 0.980 no
C14 H14A 0.980 no
C14 H14B 0.980 no
C14 H14C 0.980 no
C18 H18A 0.980 no
C18 H18B 0.980 no
C18 H18C 0.980 no
C20 H20A 0.980 no
C20 H20B 0.980 no
C20 H20C 0.980 no
C21 H21A 0.980 no
C21 H21B 0.980 no
C21 H21C 0.980 no
C22 H22A 0.980 no
C22 H22B 0.980 no
C22 H22C 0.980 no
C23 H23 0.950 no
C24 H24A 0.980 no
C24 H24B 0.980 no
C24 H24C 0.980 no
C25 H25A 0.980 no
C25 H25B 0.980 no
C25 H25C 0.980 no
C26 H26A 0.980 no
C26 H26B 0.980 no
C26 H26C 0.980 no
C27 H27A 0.990 no
C27 H27B 0.990 no
C28 H28A 0.980 no
C28 H28B 0.980 no
C28 H28C 0.980 no
C30 H30 1.000 no
C31 H31A 0.980 no
C31 H31B 0.980 no
C31 H31C 0.980 no
C32 H32A 0.980 no
C32 H32B 0.980 no
C32 H32C 0.980 no
C33 H33A 0.980 no
C33 H33B 0.980 no
C33 H33C 0.980 no
C34 H34A 0.980 no
C34 H34B 0.980 no
C34 H34C 0.980 no
C36 H36A 0.980 no
C36 H36B 0.980 no
C36 H36C 0.980 no

loop_
_geom_contact_atom_site_label_1
_geom_contact_atom_site_label_2
_geom_contact_distance
_geom_contact_publ_flag
_geom_contact_site_symmetry_2
Si1 C12 3.49(3) no .
Si2 O17 3.222(15) no .
Si2 C23 3.50(3) no .
Si16 O17 3.304(18) no .
O7 O17 2.690(17) no .
O7 O37 2.863(11) no .
O7 C12 2.86(3) no .
O7 C20 3.54(4) no .
O17 O37 3.48(2) no .
O17 C9 3.07(5) no .
O17 C20 3.29(4) no .
O17 C30 3.30(3) no .
O17 C36 3.48(3) no .
O37 C23 2.65(3) no .
O37 C26 3.60(3) no .
C11 C27 3.08(3) no .
O17 C10 3.48(4) no 3_666
C10 O17 3.48(4) no 3_666
C10 C23 3.48(4) no 3_666
C23 C10 3.48(4) no 3_666
Si1 H6A 3.5338 no .
Si1 H6B 3.5241 no .
Si1 H8C 3.5762 no .
Si1 H10B 3.4788 no .
Si1 H10C 3.4358 no .
Si1 H12B 3.1033 no .
Si1 H13A 3.5387 no .
Si1 H13C 3.5456 no .
Si1 H14A 3.4641 no .
Si1 H14B 3.5270 no .
Si1 H26B 3.4803 no .
Si1 H26C 3.5169 no .
Si1 H30 2.8594 no .
Si1 H32A 3.5220 no .
Si1 H32B 3.4364 no .
Si2 H9A 3.5955 no .
Si2 H11 3.0216 no .
Si2 H20A 3.5546 no .
Si2 H20B 3.3155 no .
Si2 H22B 3.4091 no .
Si2 H24B 3.4222 no .
Si2 H24C 3.5937 no .
Si2 H28B 3.5027 no .
Si2 H31B 3.5141 no .
Si2 H33A 3.4194 no .
Si2 H33B 3.4496 no .
Si2 H34A 3.5608 no .
Si2 H34B 3.4659 no .
Si3 H32B 3.4450 no .
Si4 H30 3.0028 no .
Si5 H12B 3.3165 no .
Si15 H9B 3.5969 no .
Si15 H11 3.1930 no .
Si16 H33B 3.5610 no .
Si19 H28B 3.4698 no .
O7 H12A 2.4458 no .
O7 H20B 3.0937 no .
O7 H23 3.3041 no .
O7 H27B 3.2498 no .
O7 H30 3.2643 no .
O7 H33A 3.3207 no .
O7 H34B 3.2873 no .
O17 H9A 2.2759 no .
O17 H9B 3.5900 no .
O17 H10C 2.8945 no .
O17 H11 2.9176 no .
O17 H20B 2.5668 no .
O17 H36A 3.1952 no .
O17 H36B 3.0839 no .
O37 H10C 3.2273 no .
O37 H11 3.2462 no .
O37 H12A 2.6334 no .
O37 H12B 2.4572 no .
O37 H13C 3.5652 no .
O37 H14A 3.3406 no .
O37 H23 2.7259 no .
O37 H26C 3.2637 no .
C6 H8C 3.0722 no .
C6 H13A 3.1708 no .
C6 H13B 3.1697 no .
C6 H21A 3.1592 no .
C6 H21B 3.1698 no .
C6 H32A 3.5030 no .
C8 H6A 2.9832 no .
C8 H10A 3.0984 no .
C8 H10B 3.0222 no .
C8 H14B 3.3706 no .
C8 H14C 3.3191 no .
C8 H32B 3.2952 no .
C9 H20B 2.9939 no .
C9 H20C 2.7576 no .
C9 H22A 2.8259 no .
C9 H22B 3.0533 no .
C9 H24C 3.4525 no .
C9 H36A 3.2621 no .
C10 H8A 3.0797 no .
C10 H8C 3.0777 no .
C10 H13A 3.2060 no .
C10 H14A 3.1041 no .
C10 H14C 3.0923 no .
C10 H23 3.3404 no .
C11 H12A 2.5674 no .
C11 H12B 3.2725 no .
C11 H27A 3.2084 no .
C11 H27B 2.8265 no .
C11 H36B 3.0734 no .
C12 H11 2.6705 no .
C12 H18B 3.2396 no .
C12 H21C 3.2798 no .
C12 H25A 2.6814 no .
C12 H25B 2.6863 no .
C12 H25C 3.2334 no .
C12 H26C 3.5236 no .
C12 H34B 3.4335 no .
C13 H6A 3.1951 no .
C13 H6C 3.1788 no .
C13 H10B 3.1633 no .
C13 H21A 3.1158 no .
C13 H21C 3.1495 no .
C13 H23 3.2967 no .
C13 H30 3.0746 no .
C14 H8A 3.3461 no .
C14 H8B 3.3750 no .
C14 H10A 3.0943 no .
C14 H10C 3.1050 no .
C14 H26B 3.1836 no .
C18 H12B 3.0332 no .
C18 H21B 3.1469 no .
C18 H26A 3.1382 no .
C18 H26C 3.1631 no .
C18 H32A 3.1875 no .
C18 H32C 3.1624 no .
C20 H9A 2.9090 no .
C20 H9C 2.8974 no .
C20 H14A 3.4977 no .
C20 H22A 3.4045 no .
C20 H22C 3.3927 no .
C21 H6B 3.1915 no .
C21 H6C 3.1506 no .
C21 H12B 3.4628 no .
C21 H13B 3.0890 no .
C21 H13C 3.1556 no .
C21 H18C 3.3232 no .
C21 H30 3.1959 no .
C22 H9B 2.8747 no .
C22 H9C 3.0041 no .
C22 H20A 3.3768 no .
C22 H20C 3.3839 no .
C22 H24C 3.4477 no .
C22 H31B 2.9909 no .
C23 H9A 3.4734 no .
C23 H10C 2.9068 no .
C23 H13C 3.4020 no .
C23 H20B 3.3125 no .
C23 H30 2.4138 no .
C23 H36B 3.0191 no .
C24 H9B 3.4372 no .
C24 H22B 3.1399 no .
C24 H28B 3.1615 no .
C24 H28C 3.0822 no .
C24 H31C 3.2400 no .
C24 H36A 3.0866 no .
C24 H36C 3.1005 no .
C25 H12A 2.7622 no .
C25 H12B 2.5993 no .
C26 H14B 3.3788 no .
C26 H18A 3.1378 no .
C26 H18B 3.1258 no .
C26 H32B 3.2723 no .
C26 H32C 3.2441 no .
C27 H11 2.8090 no .
C27 H21C 3.3504 no .
C27 H30 2.7981 no .
C27 H34B 3.4131 no .
C28 H11 3.3951 no .
C28 H24A 3.0491 no .
C28 H24B 3.1940 no .
C28 H34A 3.0180 no .
C28 H36B 3.0969 no .
C28 H36C 2.9770 no .
C30 H13C 3.2842 no .
C30 H21C 3.2735 no .
C30 H23 2.3904 no .
C30 H27A 2.6519 no .
C30 H27B 2.8608 no .
C31 H22B 3.4234 no .
C31 H22C 3.4319 no .
C31 H24B 2.9794 no .
C31 H33B 3.4098 no .
C31 H33C 3.4430 no .
C31 H34A 3.2383 no .
C31 H34C 3.2322 no .
C32 H6B 3.5584 no .
C32 H8B 3.2012 no .
C32 H18A 3.1589 no .
C32 H18C 3.1805 no .
C32 H26A 3.2718 no .
C32 H26B 3.2686 no .
C33 H31A 3.3931 no .
C33 H31B 3.3943 no .
C33 H34B 3.2435 no .
C33 H34C 3.3097 no .
C34 H12A 3.5423 no .
C34 H27B 3.5933 no .
C34 H28B 3.0695 no .
C34 H31A 3.2572 no .
C34 H31C 3.2311 no .
C34 H33A 3.3100 no .
C34 H33C 3.3305 no .
C36 H9B 3.5724 no .
C36 H11 3.2099 no .
C36 H24A 3.1160 no .
C36 H24C 3.0923 no .
C36 H28A 3.0539 no .
C36 H28C 3.0439 no .
H6A H8B 3.1000 no .
H6A H8C 2.1891 no .
H6A H13A 3.0309 no .
H6A H13B 3.4302 no .
H6A H32A 3.5756 no .
H6B H8C 3.4387 no .
H6B H18C 3.4529 no .
H6B H21A 3.4212 no .
H6B H21B 3.0269 no .
H6B H32A 2.7420 no .
H6C H13A 3.4085 no .
H6C H13B 3.0127 no .
H6C H21A 2.9730 no .
H6C H21B 3.3785 no .
H8A H10A 2.9215 no .
H8A H10B 3.2432 no .
H8A H14C 3.1984 no .
H8B H14B 3.2832 no .
H8B H14C 3.5982 no .
H8B H32A 3.0822 no .
H8B H32B 2.5217 no .
H8C H10A 3.3451 no .
H8C H10B 2.8401 no .
H8C H13A 3.4789 no .
H9A H20B 2.8102 no .
H9A H20C 2.9586 no .
H9A H36A 2.9148 no .
H9B H22A 2.9036 no .
H9B H22B 2.7881 no .
H9B H24C 2.6423 no .
H9B H36A 2.8067 no .
H9C H20B 3.2632 no .
H9C H20C 2.5532 no .
H9C H22A 2.6871 no .
H9C H22B 3.3895 no .
H10A H14A 3.3406 no .
H10A H14C 2.9195 no .
H10B H13A 2.3493 no .
H10B H13C 3.3536 no .
H10B H23 3.2528 no .
H10C H13A 3.4796 no .
H10C H14A 2.9433 no .
H10C H14C 3.3390 no .
H10C H20B 3.3214 no .
H10C H23 2.6297 no .
H11 H12A 2.8939 no .
H11 H12B 3.5903 no .
H11 H23 2.6386 no .
H11 H27A 2.8303 no .
H11 H27B 2.3450 no .
H11 H28A 2.7580 no .
H11 H30 2.3160 no .
H11 H36B 2.4976 no .
H12A H18B 3.5047 no .
H12A H25A 3.1473 no .
H12A H25B 2.6568 no .
H12A H25C 3.5890 no .
H12A H26C 3.0816 no .
H12A H27A 2.7518 no .
H12A H27B 2.1726 no .
H12A H30 2.9152 no .
H12A H33A 3.5662 no .
H12A H34B 2.6366 no .
H12B H18B 2.2734 no .
H12B H18C 3.4023 no .
H12B H21B 3.3465 no .
H12B H21C 2.9274 no .
H12B H25A 2.4772 no .
H12B H25B 2.8660 no .
H12B H25C 3.4946 no .
H12B H26C 3.1190 no .
H12B H27A 2.3614 no .
H12B H27B 2.7555 no .
H12B H30 2.4908 no .
H13A H23 3.3180 no .
H13B H21A 2.9099 no .
H13B H21C 3.3437 no .
H13C H21A 3.3893 no .
H13C H21C 3.0152 no .
H13C H23 2.5373 no .
H13C H30 2.4042 no .
H14A H20A 3.3534 no .
H14A H20B 2.8763 no .
H14A H26B 3.0770 no .
H14B H26B 2.5353 no .
H14B H32B 2.9859 no .
H18A H26A 2.9612 no .
H18A H26C 3.3975 no .
H18A H32A 3.4180 no .
H18A H32C 2.9928 no .
H18B H21B 3.1173 no .
H18B H25A 3.2811 no .
H18B H26A 3.3457 no .
H18B H26C 2.9747 no .
H18C H21B 2.4565 no .
H18C H32A 3.0420 no .
H18C H32C 3.4129 no .
H20A H22C 3.3065 no .
H20A H33A 3.4940 no .
H20A H33B 2.9767 no .
H20C H22A 3.3266 no .
H21C H25A 3.4524 no .
H21C H27A 2.6777 no .
H21C H30 2.5704 no .
H22B H24B 2.8705 no .
H22B H24C 2.6390 no .
H22B H31B 2.6276 no .
H22C H31B 2.5701 no .
H22C H33B 3.0582 no .
H23 H30 2.2001 no .
H23 H36B 3.4726 no .
H24A H28B 3.3107 no .
H24A H28C 2.8364 no .
H24A H36A 3.3473 no .
H24A H36C 2.9517 no .
H24B H28B 3.0715 no .
H24B H28C 3.4025 no .
H24B H31B 2.9238 no .
H24B H31C 2.3379 no .
H24C H36A 2.9120 no .
H24C H36C 3.3330 no .
H25A H27A 2.1402 no .
H25A H27B 2.6656 no .
H25B H27A 2.6652 no .
H25B H27B 2.1351 no .
H25B H34B 2.9307 no .
H25C H27A 2.0887 no .
H25C H27B 2.0937 no .
H26A H32B 3.5277 no .
H26A H32C 3.1061 no .
H26B H32B 3.1323 no .
H26B H32C 3.4833 no .
H26C H33A 3.5273 no .
H27A H30 2.4635 no .
H27B H28A 2.8576 no .
H27B H30 3.1474 no .
H27B H34A 3.4133 no .
H27B H34B 2.9110 no .
H28A H34A 3.0896 no .
H28A H36B 2.9296 no .
H28A H36C 3.1993 no .
H28B H31C 3.1918 no .
H28B H34A 2.2298 no .
H28B H34B 3.5067 no .
H28C H36B 3.3519 no .
H28C H36C 2.7939 no .
H31A H33C 3.2942 no .
H31A H34A 3.5118 no .
H31A H34C 3.1108 no .
H31B H33B 3.2605 no .
H31C H34A 3.0898 no .
H31C H34C 3.4655 no .
H33A H34B 3.0998 no .
H33A H34C 3.5585 no .
H33C H34B 3.4975 no .
H33C H34C 3.1900 no .
O17 H10A 3.3795 no 3_666
O17 H10B 2.7140 no 3_666
O17 H13A 3.2443 no 3_666
C6 H14B 2.9849 no 4_554
C8 H36A 3.5555 no 3_666
C9 H22A 3.1836 no 3_667
C10 H10B 3.5713 no 3_666
C10 H10C 3.5712 no 3_666
C10 H23 2.8907 no 3_666
C11 H24A 3.5240 no 4_564
C13 H24A 3.3519 no 4_564
C13 H36C 3.5768 no 4_564
C14 H6A 3.1606 no 4_555
C14 H8C 3.5999 no 4_555
C18 H25A 3.4856 no 3_766
C18 H31A 3.2636 no 3_767
C20 H8B 3.5997 no 4_555
C20 H22A 3.1429 no 3_667
C21 H18B 3.5015 no 3_766
C21 H25A 3.3694 no 3_766
C21 H28C 3.0043 no 4_564
C22 H9C 3.0260 no 3_667
C22 H13B 3.2011 no 1_556
C22 H20C 3.1704 no 3_667
C22 H36C 3.4859 no 4_565
C23 H10A 3.0981 no 3_666
C23 H10B 2.9788 no 3_666
C23 H24A 3.2982 no 4_564
C24 H10A 3.3479 no 2_656
C24 H11 3.4191 no 4_565
C24 H13C 3.3843 no 4_565
C24 H23 3.5686 no 4_565
C24 H30 3.5631 no 4_565
C24 H36B 3.3709 no 4_565
C25 H18C 3.2730 no 3_766
C25 H21B 3.4214 no 3_766
C25 H26A 3.1736 no 2_756
C25 H33C 3.3947 no 3_767
C26 H25C 3.1664 no 2_746
C26 H31A 3.5197 no 3_767
C26 H34C 3.2529 no 3_767
C28 H18A 3.2273 no 2_756
C28 H21A 3.5642 no 4_565
C28 H21C 3.3300 no 4_565
C28 H31A 3.5637 no 4_564
C28 H31B 3.3307 no 4_564
C28 H31C 3.5875 no 4_564
C30 H24A 3.5605 no 4_564
C31 H21A 3.4890 no 1_556
C31 H28A 2.9977 no 4_565
C31 H28C 3.4943 no 4_565
C33 H25B 3.3105 no 3_767
C33 H32C 3.4960 no 4_555
C33 H34B 3.3503 no 3_767
C33 H34C 3.4127 no 3_767
C34 H26C 3.5425 no 3_767
C34 H32C 3.3075 no 2_756
C34 H33A 3.3801 no 3_767
C34 H33C 3.3812 no 3_767
C36 H8A 3.5163 no 3_666
C36 H22B 3.4625 no 4_564
H6A C14 3.1606 no 4_554
H6A H9A 3.3577 no 3_666
H6A H14A 3.5018 no 4_554
H6A H14B 2.5986 no 4_554
H6A H14C 2.9449 no 4_554
H6B H14B 2.8449 no 4_554
H6B H25A 3.5918 no 3_766
H6B H26B 3.0178 no 4_554
H6C H9C 3.4600 no 3_666
H6C H14B 3.0156 no 4_554
H6C H22C 3.1302 no 1_554
H6C H33B 3.4289 no 1_554
H8A C36 3.5163 no 3_666
H8A H9B 3.3810 no 2_646
H8A H20A 3.5759 no 4_554
H8A H20C 3.4239 no 4_554
H8A H24C 3.3114 no 2_646
H8A H36A 3.1257 no 3_666
H8A H36B 3.3146 no 3_666
H8A H36C 3.5411 no 3_666
H8B C20 3.5997 no 4_554
H8B H14A 3.3975 no 4_554
H8B H20A 2.9195 no 4_554
H8B H20C 3.4982 no 4_554
H8C C14 3.5999 no 4_554
H8C H9A 3.4953 no 3_666
H8C H14A 3.5209 no 4_554
H8C H14B 3.5957 no 4_554
H8C H14C 3.1149 no 4_554
H8C H36A 3.0694 no 3_666
H9A H6A 3.3577 no 3_666
H9A H8C 3.4953 no 3_666
H9A H13A 2.9028 no 3_666
H9A H13B 3.4928 no 3_666
H9A H22A 3.5392 no 3_667
H9B H8A 3.3810 no 2_656
H9B H14C 2.9798 no 2_656
H9C C22 3.0260 no 3_667
H9C H6C 3.4600 no 3_666
H9C H13A 3.5672 no 3_666
H9C H13B 3.4184 no 3_666
H9C H20C 3.1470 no 3_667
H9C H22A 2.3307 no 3_667
H9C H22C 3.0313 no 3_667
H10A O17 3.3795 no 3_666
H10A C23 3.0981 no 3_666
H10A C24 3.3479 no 2_646
H10A H13A 3.5391 no 3_666
H10A H13C 3.0773 no 3_666
H10A H23 2.4484 no 3_666
H10A H24A 2.8681 no 2_646
H10A H24C 2.9221 no 2_646
H10B O17 2.7140 no 3_666
H10B C10 3.5713 no 3_666
H10B C23 2.9788 no 3_666
H10B H10B 3.3890 no 3_666
H10B H10C 2.9872 no 3_666
H10B H23 2.5894 no 3_666
H10C C10 3.5712 no 3_666
H10C H10B 2.9872 no 3_666
H10C H10C 3.3887 no 3_666
H10C H13A 3.1982 no 3_666
H10C H13C 3.5044 no 3_666
H10C H23 3.2201 no 3_666
H11 C24 3.4191 no 4_564
H11 H24A 3.1295 no 4_564
H11 H24B 2.8741 no 4_564
H11 H31C 3.5885 no 4_564
H12A H33C 3.3557 no 3_767
H13A O17 3.2443 no 3_666
H13A H9A 2.9028 no 3_666
H13A H9C 3.5672 no 3_666
H13A H10A 3.5391 no 3_666
H13A H10C 3.1982 no 3_666
H13B C22 3.2011 no 1_554
H13B H9A 3.4928 no 3_666
H13B H9C 3.4184 no 3_666
H13B H22A 3.0077 no 1_554
H13B H22B 3.3989 no 1_554
H13B H22C 2.7050 no 1_554
H13B H24A 3.5391 no 4_564
H13B H28C 3.3047 no 4_564
H13B H36C 2.9522 no 4_564
H13C C24 3.3843 no 4_564
H13C H10A 3.0773 no 3_666
H13C H10C 3.5044 no 3_666
H13C H24A 2.4296 no 4_564
H13C H28C 3.2597 no 4_564
H13C H36C 3.3070 no 4_564
H14A H6A 3.5018 no 4_555
H14A H8B 3.3975 no 4_555
H14A H8C 3.5209 no 4_555
H14B C6 2.9849 no 4_555
H14B H6A 2.5986 no 4_555
H14B H6B 2.8449 no 4_555
H14B H6C 3.0156 no 4_555
H14B H8C 3.5957 no 4_555
H14C H6A 2.9449 no 4_555
H14C H8C 3.1149 no 4_555
H14C H9B 2.9798 no 2_646
H14C H36A 3.0924 no 2_646
H18A C28 3.2273 no 2_746
H18A H21A 3.5840 no 3_766
H18A H21C 3.4995 no 3_766
H18A H28A 3.0819 no 2_746
H18A H28B 2.8155 no 2_746
H18A H28C 3.2550 no 2_746
H18A H31A 2.7477 no 3_767
H18A H34A 3.2423 no 2_746
H18B C21 3.5015 no 3_766
H18B H21A 3.2916 no 3_766
H18B H21B 3.1776 no 3_766
H18B H21C 3.4595 no 3_766
H18B H31A 2.9578 no 3_767
H18C C25 3.2730 no 3_766
H18C H21C 3.5062 no 3_766
H18C H25A 2.5471 no 3_766
H18C H25C 3.1668 no 3_766
H18C H27A 3.5682 no 3_766
H20A H8A 3.5759 no 4_555
H20A H8B 2.9195 no 4_555
H20C C22 3.1704 no 3_667
H20C H8A 3.4239 no 4_555
H20C H8B 3.4982 no 4_555
H20C H9C 3.1470 no 3_667
H20C H22A 2.2152 no 3_667
H20C H22B 3.4616 no 3_667
H21A C28 3.5642 no 4_564
H21A C31 3.4890 no 1_554
H21A H18A 3.5840 no 3_766
H21A H18B 3.2916 no 3_766
H21A H22C 3.4376 no 1_554
H21A H25A 3.4451 no 3_766
H21A H28C 2.6681 no 4_564
H21A H31A 3.1453 no 1_554
H21A H31B 2.9430 no 1_554
H21B C25 3.4214 no 3_766
H21B H18B 3.1776 no 3_766
H21B H25A 2.5075 no 3_766
H21C C28 3.3300 no 4_564
H21C H18A 3.4995 no 3_766
H21C H18B 3.4595 no 3_766
H21C H18C 3.5062 no 3_766
H21C H28B 3.3196 no 4_564
H21C H28C 2.5139 no 4_564
H22A C9 3.1836 no 3_667
H22A C20 3.1429 no 3_667
H22A H9A 3.5392 no 3_667
H22A H9C 2.3307 no 3_667
H22A H13B 3.0077 no 1_556
H22A H20C 2.2152 no 3_667
H22A H22A 3.4935 no 3_667
H22A H36C 3.4639 no 4_565
H22B C36 3.4625 no 4_565
H22B H13B 3.3989 no 1_556
H22B H20C 3.4616 no 3_667
H22B H36B 3.1678 no 4_565
H22B H36C 2.8563 no 4_565
H22C H6C 3.1302 no 1_556
H22C H9C 3.0313 no 3_667
H22C H13B 2.7050 no 1_556
H22C H21A 3.4376 no 1_556
H23 C10 2.8907 no 3_666
H23 C24 3.5686 no 4_564
H23 H10A 2.4484 no 3_666
H23 H10B 2.5894 no 3_666
H23 H10C 3.2201 no 3_666
H23 H24A 2.7975 no 4_564
H24A C11 3.5240 no 4_565
H24A C13 3.3519 no 4_565
H24A C23 3.2982 no 4_565
H24A C30 3.5605 no 4_565
H24A H10A 2.8681 no 2_656
H24A H11 3.1295 no 4_565
H24A H13B 3.5391 no 4_565
H24A H13C 2.4296 no 4_565
H24A H23 2.7975 no 4_565
H24A H30 2.7725 no 4_565
H24A H36B 3.5508 no 4_565
H24B H11 2.8741 no 4_565
H24B H27A 3.3944 no 4_565
H24B H30 3.5003 no 4_565
H24B H36B 2.9420 no 4_565
H24C H8A 3.3114 no 2_656
H24C H10A 2.9221 no 2_656
H24C H36B 3.0990 no 4_565
H25A C18 3.4856 no 3_766
H25A C21 3.3694 no 3_766
H25A H6B 3.5918 no 3_766
H25A H18C 2.5471 no 3_766
H25A H21A 3.4451 no 3_766
H25A H21B 2.5075 no 3_766
H25B C33 3.3105 no 3_767
H25B H26A 3.3416 no 2_756
H25B H32C 2.9985 no 2_756
H25B H33B 3.3759 no 3_767
H25B H33C 2.4694 no 3_767
H25C C26 3.1664 no 2_756
H25C H18C 3.1668 no 3_766
H25C H26A 2.2637 no 2_756
H25C H26B 3.3461 no 2_756
H25C H31C 3.4478 no 4_564
H25C H32C 3.5034 no 2_756
H26A C25 3.1736 no 2_746
H26A H25B 3.3416 no 2_746
H26A H25C 2.2637 no 2_746
H26A H31A 3.0202 no 3_767
H26A H31C 3.5404 no 3_767
H26A H34C 3.0763 no 3_767
H26B H6B 3.0178 no 4_555
H26B H25C 3.3461 no 2_746
H26B H32A 3.0636 no 4_555
H26C C34 3.5425 no 3_767
H26C H31A 3.2797 no 3_767
H26C H34C 2.6291 no 3_767
H27A H18C 3.5682 no 3_766
H27A H24B 3.3944 no 4_564
H27A H28B 3.1101 no 4_564
H27A H28C 3.5033 no 4_564
H27A H31C 3.1909 no 4_564
H27B H31C 3.1120 no 4_564
H28A C31 2.9977 no 4_564
H28A H18A 3.0819 no 2_756
H28A H31A 2.9562 no 4_564
H28A H31B 2.8055 no 4_564
H28A H31C 2.7227 no 4_564
H28B H18A 2.8155 no 2_756
H28B H21C 3.3196 no 4_565
H28B H27A 3.1101 no 4_565
H28C C21 3.0043 no 4_565
H28C C31 3.4943 no 4_564
H28C H13B 3.3047 no 4_565
H28C H13C 3.2597 no 4_565
H28C H18A 3.2550 no 2_756
H28C H21A 2.6681 no 4_565
H28C H21C 2.5139 no 4_565
H28C H27A 3.5033 no 4_565
H28C H31A 3.3509 no 4_564
H28C H31B 2.9586 no 4_564
H30 C24 3.5631 no 4_564
H30 H24A 2.7725 no 4_564
H30 H24B 3.5003 no 4_564
H31A C18 3.2636 no 3_767
H31A C26 3.5197 no 3_767
H31A C28 3.5637 no 4_565
H31A H18A 2.7477 no 3_767
H31A H18B 2.9578 no 3_767
H31A H21A 3.1453 no 1_556
H31A H26A 3.0202 no 3_767
H31A H26C 3.2797 no 3_767
H31A H28A 2.9562 no 4_565
H31A H28C 3.3509 no 4_565
H31B C28 3.3307 no 4_565
H31B H21A 2.9430 no 1_556
H31B H28A 2.8055 no 4_565
H31B H28C 2.9586 no 4_565
H31C C28 3.5875 no 4_565
H31C H11 3.5885 no 4_565
H31C H25C 3.4478 no 4_565
H31C H26A 3.5404 no 3_767
H31C H27A 3.1909 no 4_565
H31C H27B 3.1120 no 4_565
H31C H28A 2.7227 no 4_565
H32A H26B 3.0636 no 4_554
H32B H33B 3.3715 no 4_554
H32C C33 3.4960 no 4_554
H32C C34 3.3075 no 2_746
H32C H25B 2.9985 no 2_746
H32C H25C 3.5034 no 2_746
H32C H33A 3.2309 no 4_554
H32C H33B 3.3722 no 4_554
H32C H33C 3.3028 no 4_554
H32C H34A 3.0101 no 2_746
H32C H34B 3.2400 no 2_746
H32C H34C 3.1172 no 2_746
H33A C34 3.3801 no 3_767
H33A H32C 3.2309 no 4_555
H33A H34B 3.1217 no 3_767
H33A H34C 2.7471 no 3_767
H33B H6C 3.4289 no 1_556
H33B H25B 3.3759 no 3_767
H33B H32B 3.3715 no 4_555
H33B H32C 3.3722 no 4_555
H33C C25 3.3947 no 3_767
H33C C34 3.3812 no 3_767
H33C H12A 3.3557 no 3_767
H33C H25B 2.4694 no 3_767
H33C H32C 3.3028 no 4_555
H33C H34B 2.6953 no 3_767
H33C H34C 3.1902 no 3_767
H34A H18A 3.2423 no 2_756
H34A H32C 3.0101 no 2_756
H34B C33 3.3503 no 3_767
H34B H32C 3.2400 no 2_756
H34B H33A 3.1217 no 3_767
H34B H33C 2.6953 no 3_767
H34C C26 3.2529 no 3_767
H34C C33 3.4127 no 3_767
H34C H26A 3.0763 no 3_767
H34C H26C 2.6291 no 3_767
H34C H32C 3.1172 no 2_756
H34C H33A 2.7471 no 3_767
H34C H33C 3.1902 no 3_767
H36A C8 3.5555 no 3_666
H36A H8A 3.1257 no 3_666
H36A H8C 3.0694 no 3_666
H36A H14C 3.0924 no 2_656
H36B C24 3.3709 no 4_564
H36B H8A 3.3146 no 3_666
H36B H22B 3.1678 no 4_564
H36B H24A 3.5508 no 4_564
H36B H24B 2.9420 no 4_564
H36B H24C 3.0990 no 4_564
H36C C13 3.5768 no 4_565
H36C C22 3.4859 no 4_564
H36C H8A 3.5411 no 3_666
H36C H13B 2.9522 no 4_565
H36C H13C 3.3070 no 4_565
H36C H22A 3.4639 no 4_564
H36C H22B 2.8563 no 4_564

loop_
_geom_torsion_atom_site_label_1
_geom_torsion_atom_site_label_2
_geom_torsion_atom_site_label_3
_geom_torsion_atom_site_label_4
_geom_torsion
_geom_torsion_publ_flag
Si3 Si1 Si4 C6 -61.3(3) no
Si3 Si1 Si4 C13 58.8(3) no
Si3 Si1 Si4 C21 -179.54(18) no
Si4 Si1 Si3 C8 49.7(3) no
Si4 Si1 Si3 C10 -63.1(3) no
Si4 Si1 Si3 C14 179.77(18) no
Si3 Si1 Si5 C18 167.0(3) no
Si3 Si1 Si5 C26 -75.2(3) no
Si3 Si1 Si5 C32 44.0(4) no
Si5 Si1 Si3 C8 -75.2(3) no
Si5 Si1 Si3 C10 171.9(3) no
Si5 Si1 Si3 C14 54.9(3) no
Si3 Si1 O37 C30 -138.9(6) no
O37 Si1 Si3 C8 168.6(3) no
O37 Si1 Si3 C10 55.8(3) no
O37 Si1 Si3 C14 -61.3(3) no
Si4 Si1 Si5 C18 42.9(4) no
Si4 Si1 Si5 C26 160.64(19) no
Si4 Si1 Si5 C32 -80.1(3) no
Si5 Si1 Si4 C6 62.4(3) no
Si5 Si1 Si4 C13 -177.49(19) no
Si5 Si1 Si4 C21 -55.8(3) no
Si4 Si1 O37 C30 -20.0(8) no
O37 Si1 Si4 C6 -175.5(4) no
O37 Si1 Si4 C13 -55.4(4) no
O37 Si1 Si4 C21 66.3(4) no
Si5 Si1 O37 C30 104.1(6) no
O37 Si1 Si5 C18 -80.4(5) no
O37 Si1 Si5 C26 37.4(4) no
O37 Si1 Si5 C32 156.6(4) no
Si15 Si2 Si16 C9 33.0(4) no
Si15 Si2 Si16 C20 144.0(3) no
Si15 Si2 Si16 C22 -76.2(3) no
Si16 Si2 Si15 C24 52.7(3) no
Si16 Si2 Si15 C28 169.7(3) no
Si16 Si2 Si15 C36 -70.0(4) no
Si15 Si2 Si19 C31 56.3(5) no
Si15 Si2 Si19 C33 175.4(3) no
Si15 Si2 Si19 C34 -69.6(5) no
Si19 Si2 Si15 C24 -68.9(4) no
Si19 Si2 Si15 C28 48.1(3) no
Si19 Si2 Si15 C36 168.5(4) no
Si15 Si2 O7 C11 -18.5(7) no
O7 Si2 Si15 C24 175.0(4) no
O7 Si2 Si15 C28 -68.0(4) no
O7 Si2 Si15 C36 52.3(5) no
Si16 Si2 Si19 C31 -62.9(5) no
Si16 Si2 Si19 C33 56.2(4) no
Si16 Si2 Si19 C34 171.1(4) no
Si19 Si2 Si16 C9 151.4(4) no
Si19 Si2 Si16 C20 -97.7(4) no
Si19 Si2 Si16 C22 42.2(4) no
Si16 Si2 O7 C11 102.7(6) no
O7 Si2 Si16 C9 -90.0(4) no
O7 Si2 Si16 C20 21.0(4) no
O7 Si2 Si16 C22 160.9(4) no
Si19 Si2 O7 C11 -135.1(6) no
O7 Si2 Si19 C31 175.9(5) no
O7 Si2 Si19 C33 -65.0(4) no
O7 Si2 Si19 C34 50.0(6) no
Si2 O7 C11 C23 -79.0(14) no
Si2 O7 C11 C30 173.6(7) no
Si1 O37 C30 C11 154.8(7) no
Si1 O37 C30 C12 -87.4(11) no
O7 C11 C23 O17 26(3) no
O7 C11 C30 O37 55.4(18) no
O7 C11 C30 C12 -62.4(17) no
C23 C11 C30 O37 -60.6(18) no
C23 C11 C30 C12 -178.4(15) no
C30 C11 C23 O17 142(3) no
C27 C12 C30 O37 167.6(19) no
C27 C12 C30 C11 -68(3) no
C30 C12 C27 C25 -164.9(18) no
